data_4109737
loop_
_publ_author_name
'Masakazu Hirotsu'
'Philip P. Fontaine'
'Albert Epshteyn'
'Lawrence R. Sita'

_publ_section_title
;
 Dinitrogen Activation at Ambient Temperatures: New Modes of H2 and PhSiH3
 Additions for an "End-On-Bridged" [Ta(IV)]2(\m-\h1:\h1-N2) Complex and
 for the Bis(\m-nitrido) [Ta(V)(\m-N)]2 Product Derived from Facile N\\tbN
 Bond Cleavage
;
_journal_name_full 'Journal of the American Chemical Society'
_journal_page_first 9284
_journal_page_last 9285
_journal_paper_doi 10.1021/ja072248v
_journal_volume 129
_journal_year 2007
_chemical_formula_moiety 'C36 H66 N6 Ta2'
_chemical_formula_sum 'C36 H66 N6 Ta2'
_chemical_formula_weight 944.85
_chemical_name_common 'Tantalum nitrogen hydrogen complex'
_chemical_name_systematic ?
_space_group_IT_number 15
_symmetry_cell_setting monoclinic
_symmetry_space_group_name_Hall '-C 2yc'
_symmetry_space_group_name_H-M 'C 1 2/c 1'
_atom_sites_solution_hydrogens geom
_atom_sites_solution_primary direct
_atom_sites_solution_secondary difmap
_audit_creation_method 'SHELXL-97 & ZCIF'
_cell_angle_alpha 90.00
_cell_angle_beta 107.176(3)
_cell_angle_gamma 90.00
_cell_formula_units_Z 4
_cell_length_a 14.506(3)
_cell_length_b 14.123(2)
_cell_length_c 20.514(4)
_cell_measurement_reflns_used 7187
_cell_measurement_temperature 298(2)
_cell_measurement_theta_max 27.7
_cell_measurement_theta_min 2.5
_cell_volume 4015.2(13)
_computing_cell_refinement 'SAINT (Bruker, 1999)'
_computing_data_collection 'SMART (Bruker, 1999)'
_computing_data_reduction SAINT
_computing_molecular_graphics 'XSHEL (Bruker, 1999)'
_computing_publication_material SHELXL-97
_computing_structure_refinement 'SHELXL-97 (Sheldrick, 1997)'
_computing_structure_solution 'SHELXS-97 (Sheldrick, 1990)'
_diffrn_ambient_temperature 298(2)
_diffrn_detector 'CCD area detector'
_diffrn_detector_area_resol_mean 8.33
_diffrn_detector_type 'Bruker Smart1000'
_diffrn_measured_fraction_theta_full 0.999
_diffrn_measured_fraction_theta_max 0.999
_diffrn_measurement_details 186,186,186,726,366
_diffrn_measurement_device_type 'three-circle diffractometer'
_diffrn_measurement_method '\w and \f scans'
_diffrn_measurement_specimen_support 'covered w/ SuperGlue on cactus needle'
_diffrn_orient_matrix_type standard
_diffrn_orient_matrix_UB_11 0.0692367
_diffrn_orient_matrix_UB_12 -0.0181702
_diffrn_orient_matrix_UB_13 0.0088189
_diffrn_orient_matrix_UB_21 0.0094207
_diffrn_orient_matrix_UB_22 0.0029236
_diffrn_orient_matrix_UB_23 0.0502570
_diffrn_orient_matrix_UB_31 -0.0180041
_diffrn_orient_matrix_UB_32 -0.0683760
_diffrn_orient_matrix_UB_33 -0.0001792
_diffrn_radiation_monochromator graphite
_diffrn_radiation_source 'fine-focus sealed tube'
_diffrn_radiation_type MoK\a
_diffrn_radiation_wavelength 0.71073
_diffrn_reflns_av_R_equivalents 0.0581
_diffrn_reflns_av_sigmaI/netI 0.0328
_diffrn_reflns_limit_h_max 17
_diffrn_reflns_limit_h_min -17
_diffrn_reflns_limit_k_max 16
_diffrn_reflns_limit_k_min -16
_diffrn_reflns_limit_l_max 24
_diffrn_reflns_limit_l_min -24
_diffrn_reflns_number 25984
_diffrn_reflns_theta_full 25.00
_diffrn_reflns_theta_max 25.00
_diffrn_reflns_theta_min 2.49
_diffrn_source_current 40
_diffrn_source_voltage 50
_diffrn_standards_decay_% 0
_exptl_absorpt_coefficient_mu 5.476
_exptl_absorpt_correction_T_max 0.760
_exptl_absorpt_correction_T_min 0.630
_exptl_absorpt_correction_type multi-scan
_exptl_absorpt_process_details 'SADABS (Sheldrick, 1996)'
_exptl_crystal_colour orange
_exptl_crystal_density_diffrn 1.563
_exptl_crystal_density_method not-measured
_exptl_crystal_description prism
_exptl_crystal_F_000 1880
_exptl_crystal_id 'Sita/Hirotsu mh098'
_exptl_crystal_size_max 0.14
_exptl_crystal_size_mid 0.08
_exptl_crystal_size_min 0.05
_refine_diff_density_max 1.257
_refine_diff_density_min -0.744
_refine_diff_density_rms 0.093
_refine_ls_extinction_method none
_refine_ls_goodness_of_fit_ref 1.000
_refine_ls_hydrogen_treatment constr
_refine_ls_matrix_type full
_refine_ls_number_parameters 213
_refine_ls_number_reflns 3528
_refine_ls_number_restraints 0
_refine_ls_restrained_S_all 1.000
_refine_ls_R_factor_all 0.0359
_refine_ls_R_factor_gt 0.0221
_refine_ls_shift/su_max 0.000
_refine_ls_shift/su_mean 0.000
_refine_ls_structure_factor_coef Fsqd
_refine_ls_weighting_details 'w=1/[\s^2^(Fo^2^)+(0.0133P)^2^+9.95P], P=(max(Fo^2^,0)+2Fc^2^)/3'
_refine_ls_weighting_scheme calc
_refine_ls_wR_factor_gt 0.0454
_refine_ls_wR_factor_ref 0.0495
_reflns_number_gt 2815
_reflns_number_total 3528
_reflns_threshold_expression >2sigma(I)
_cod_data_source_file ja072248vsi20070329_103526.cif
_cod_data_source_block cmpd_6
_cod_original_cell_volume 4015.2(12)
_cod_database_code 4109737

loop_
_symmetry_equiv_pos_as_xyz
'x, y, z'
'-x, y, -z+1/2'
'x+1/2, y+1/2, z'
'-x+1/2, y+1/2, -z+1/2'
'-x, -y, -z'
'x, -y, z-1/2'
'-x+1/2, -y+1/2, -z'
'x+1/2, -y+1/2, z-1/2'

loop_
_atom_site_label
_atom_site_type_symbol
_atom_site_fract_x
_atom_site_fract_y
_atom_site_fract_z
_atom_site_U_iso_or_equiv
_atom_site_adp_type
_atom_site_occupancy
_atom_site_symmetry_multiplicity
_atom_site_calc_flag
_atom_site_refinement_flags
Ta1 Ta 0.077944(11) 0.198623(12) 0.159106(8) 0.03325(7) Uani 1 1 d .
H1 H 0.159(3) 0.119(3) 0.1977(18) 0.044(11) Uiso 1 1 d .
N1 N 0.0254(2) 0.2005(2) 0.22844(16) 0.0364(8) Uani 1 1 d .
C1 C 0.1683(4) 0.3617(3) 0.1735(2) 0.0484(12) Uani 1 1 d .
C2 C 0.2220(4) 0.4514(4) 0.2020(3) 0.0803(18) Uani 1 1 d .
H2A H 0.2753 0.4597 0.1838 0.120 Uiso 1 1 calc R
H2B H 0.2457 0.4469 0.2508 0.120 Uiso 1 1 calc R
H2C H 0.1792 0.5046 0.1896 0.120 Uiso 1 1 calc R
N2 N 0.2112(2) 0.2787(3) 0.17577(19) 0.0444(9) Uani 1 1 d .
C3 C 0.3140(3) 0.2643(4) 0.2097(3) 0.0595(14) Uani 1 1 d .
H3 H 0.3483 0.3223 0.2047 0.071 Uiso 1 1 calc R
C4 C 0.3511(4) 0.1842(4) 0.1750(3) 0.0812(18) Uani 1 1 d .
H4A H 0.3199 0.1262 0.1808 0.122 Uiso 1 1 calc R
H4B H 0.4195 0.1780 0.1951 0.122 Uiso 1 1 calc R
H4C H 0.3372 0.1979 0.1273 0.122 Uiso 1 1 calc R
C5 C 0.3327(4) 0.2453(5) 0.2852(3) 0.0778(17) Uani 1 1 d .
H5A H 0.3088 0.2972 0.3057 0.117 Uiso 1 1 calc R
H5B H 0.4008 0.2384 0.3066 0.117 Uiso 1 1 calc R
H5C H 0.3003 0.1881 0.2913 0.117 Uiso 1 1 calc R
N3 N 0.0744(3) 0.3562(3) 0.14661(18) 0.0469(9) Uani 1 1 d .
C6 C 0.0108(4) 0.4341(3) 0.1521(3) 0.0603(14) Uani 1 1 d .
H6 H 0.0411 0.4677 0.1949 0.072 Uiso 1 1 calc R
C7 C -0.0855(4) 0.3976(4) 0.1550(3) 0.0713(16) Uani 1 1 d .
H7A H -0.1173 0.3655 0.1131 0.107 Uiso 1 1 calc R
H7B H -0.1245 0.4497 0.1612 0.107 Uiso 1 1 calc R
H7C H -0.0759 0.3543 0.1924 0.107 Uiso 1 1 calc R
C8 C -0.0012(5) 0.5049(4) 0.0930(3) 0.094(2) Uani 1 1 d .
H8A H 0.0610 0.5201 0.0883 0.140 Uiso 1 1 calc R
H8B H -0.0315 0.5615 0.1025 0.140 Uiso 1 1 calc R
H8C H -0.0406 0.4770 0.0514 0.140 Uiso 1 1 calc R
C10 C -0.0262(3) 0.1917(3) 0.0410(2) 0.0523(12) Uani 1 1 d .
C11 C 0.0626(4) 0.1510(4) 0.0403(2) 0.0536(13) Uani 1 1 d .
C12 C 0.0768(3) 0.0688(3) 0.0798(2) 0.0506(12) Uani 1 1 d .
C13 C -0.0032(3) 0.0591(3) 0.1060(2) 0.0502(12) Uani 1 1 d .
C14 C -0.0661(3) 0.1346(4) 0.0809(2) 0.0542(13) Uani 1 1 d .
C15 C -0.0719(5) 0.2747(4) -0.0028(3) 0.097(2) Uani 1 1 d .
H15A H -0.0250 0.3241 0.0017 0.146 Uiso 1 1 calc R
H15B H -0.1250 0.2978 0.0116 0.146 Uiso 1 1 calc R
H15C H -0.0949 0.2550 -0.0496 0.146 Uiso 1 1 calc R
C16 C 0.1294(5) 0.1900(5) 0.0028(3) 0.104(3) Uani 1 1 d .
H16A H 0.0949 0.1966 -0.0447 0.157 Uiso 1 1 calc R
H16B H 0.1826 0.1474 0.0079 0.157 Uiso 1 1 calc R
H16C H 0.1532 0.2507 0.0213 0.157 Uiso 1 1 calc R
C17 C 0.1547(4) -0.0037(4) 0.0865(3) 0.088(2) Uani 1 1 d .
H17A H 0.1657 -0.0368 0.1290 0.132 Uiso 1 1 calc R
H17B H 0.2131 0.0272 0.0853 0.132 Uiso 1 1 calc R
H17C H 0.1351 -0.0480 0.0495 0.132 Uiso 1 1 calc R
C18 C -0.0193(5) -0.0199(4) 0.1498(3) 0.091(2) Uani 1 1 d .
H18A H -0.0530 -0.0706 0.1214 0.137 Uiso 1 1 calc R
H18B H -0.0572 0.0026 0.1780 0.137 Uiso 1 1 calc R
H18C H 0.0417 -0.0425 0.1783 0.137 Uiso 1 1 calc R
C19 C -0.1637(4) 0.1459(5) 0.0923(3) 0.099(2) Uani 1 1 d .
H19A H -0.1898 0.2069 0.0760 0.148 Uiso 1 1 calc R
H19B H -0.1570 0.1408 0.1401 0.148 Uiso 1 1 calc R
H19C H -0.2064 0.0973 0.0679 0.148 Uiso 1 1 calc R

loop_
_atom_site_aniso_label
_atom_site_aniso_U_11
_atom_site_aniso_U_22
_atom_site_aniso_U_33
_atom_site_aniso_U_23
_atom_site_aniso_U_13
_atom_site_aniso_U_12
Ta1 0.03460(10) 0.03500(11) 0.03080(10) -0.00089(8) 0.01068(7) 0.00117(8)
N1 0.0370(18) 0.037(2) 0.0337(19) 0.0024(16) 0.0089(14) 0.0019(15)
C1 0.065(3) 0.036(3) 0.052(3) 0.000(2) 0.028(2) -0.008(2)
C2 0.091(4) 0.052(4) 0.109(5) -0.013(3) 0.045(4) -0.018(3)
N2 0.040(2) 0.043(3) 0.053(2) -0.0002(18) 0.0170(18) -0.0083(17)
C3 0.046(3) 0.057(3) 0.077(4) -0.006(3) 0.021(3) -0.010(2)
C4 0.054(3) 0.103(5) 0.090(4) -0.016(4) 0.028(3) 0.010(3)
C5 0.066(4) 0.089(5) 0.066(4) -0.011(3) 0.002(3) 0.001(3)
N3 0.056(2) 0.044(2) 0.044(2) 0.0096(18) 0.0199(19) 0.0091(19)
C6 0.090(4) 0.042(3) 0.053(3) 0.009(2) 0.028(3) 0.020(3)
C7 0.068(3) 0.075(4) 0.073(4) 0.005(3) 0.023(3) 0.033(3)
C8 0.148(6) 0.061(4) 0.081(4) 0.029(3) 0.048(4) 0.040(4)
C10 0.060(3) 0.054(3) 0.030(2) 0.000(2) -0.007(2) 0.002(3)
C11 0.067(3) 0.066(4) 0.030(2) -0.015(2) 0.017(2) -0.017(3)
C12 0.054(3) 0.046(3) 0.044(3) -0.017(2) 0.002(2) 0.003(2)
C13 0.058(3) 0.045(3) 0.044(3) -0.005(2) 0.009(2) -0.016(2)
C14 0.043(3) 0.073(4) 0.042(3) -0.010(3) 0.006(2) -0.006(2)
C15 0.141(6) 0.081(5) 0.044(3) 0.012(3) -0.011(4) 0.024(4)
C16 0.120(6) 0.153(7) 0.058(4) -0.021(4) 0.054(4) -0.048(5)
C17 0.080(4) 0.077(4) 0.093(4) -0.039(4) 0.005(3) 0.021(3)
C18 0.126(5) 0.067(4) 0.070(4) 0.002(3) 0.013(4) -0.047(4)
C19 0.037(3) 0.147(7) 0.102(5) -0.028(5) 0.007(3) -0.004(3)

loop_
_atom_type_symbol
_atom_type_description
_atom_type_scat_dispersion_real
_atom_type_scat_dispersion_imag
_atom_type_scat_source
C C 0.0033 0.0016 'International Tables Vol C Tables 4.2.6.8 and 6.1.1.4'
H H 0.0000 0.0000 'International Tables Vol C Tables 4.2.6.8 and 6.1.1.4'
N N 0.0061 0.0033 'International Tables Vol C Tables 4.2.6.8 and 6.1.1.4'
Ta Ta -0.7052 6.5227 'International Tables Vol C Tables 4.2.6.8 and 6.1.1.4'

loop_
_geom_angle_atom_site_label_1
_geom_angle_atom_site_label_2
_geom_angle_atom_site_label_3
_geom_angle
_geom_angle_site_symmetry_1
N1 Ta1 N2 115.55(14) .
N1 Ta1 N3 94.28(14) .
N2 Ta1 N3 59.40(13) .
N1 Ta1 C13 96.07(15) .
N2 Ta1 C13 142.74(15) .
N3 Ta1 C13 140.96(15) .
N1 Ta1 C14 92.62(15) .
N2 Ta1 C14 148.91(15) .
N3 Ta1 C14 108.14(16) .
C13 Ta1 C14 33.95(16) .
N1 Ta1 C12 127.89(16) .
N2 Ta1 C12 108.98(15) .
N3 Ta1 C12 132.31(15) .
C13 Ta1 C12 34.18(15) .
C14 Ta1 C12 55.98(16) .
N1 Ta1 C10 120.01(16) .
N2 Ta1 C10 115.83(15) .
N3 Ta1 C10 86.56(15) .
C13 Ta1 C10 55.85(16) .
C14 Ta1 C10 33.27(16) .
C12 Ta1 C10 55.36(16) .
N1 Ta1 C11 147.76(15) .
N2 Ta1 C11 96.51(15) .
N3 Ta1 C11 99.49(15) .
C13 Ta1 C11 55.78(16) .
C14 Ta1 C11 55.42(15) .
C12 Ta1 C11 32.97(16) .
C10 Ta1 C11 33.38(16) .
N1 Ta1 C1 102.24(14) .
N2 Ta1 C1 30.16(14) .
N3 Ta1 C1 30.01(13) .
C13 Ta1 C1 159.87(15) .
C14 Ta1 C1 135.42(17) .
C12 Ta1 C1 129.62(15) .
C10 Ta1 C1 106.75(16) .
C11 Ta1 C1 104.24(15) .
N1 Ta1 H1 92.1(12) .
N2 Ta1 H1 78.8(13) .
N3 Ta1 H1 136.1(13) .
C13 Ta1 H1 81.0(13) .
C14 Ta1 H1 114.9(13) .
C12 Ta1 H1 71.0(13) .
C10 Ta1 H1 126.4(13) .
C11 Ta1 H1 97.7(13) .
C1 Ta1 H1 106.4(13) .
N1 N1 Ta1 171.3(4) 2
N3 C1 N2 112.4(4) .
N3 C1 C2 124.4(5) .
N2 C1 C2 123.1(5) .
N3 C1 Ta1 58.6(2) .
N2 C1 Ta1 55.9(2) .
C2 C1 Ta1 164.3(4) .
C1 C2 H2A 109.5 .
C1 C2 H2B 109.5 .
H2A C2 H2B 109.5 .
C1 C2 H2C 109.5 .
H2A C2 H2C 109.5 .
H2B C2 H2C 109.5 .
C1 N2 C3 123.0(4) .
C1 N2 Ta1 93.9(3) .
C3 N2 Ta1 137.3(3) .
N2 C3 C5 111.2(4) .
N2 C3 C4 109.5(4) .
C5 C3 C4 111.5(5) .
N2 C3 H3 108.2 .
C5 C3 H3 108.2 .
C4 C3 H3 108.2 .
C3 C4 H4A 109.5 .
C3 C4 H4B 109.5 .
H4A C4 H4B 109.5 .
C3 C4 H4C 109.5 .
H4A C4 H4C 109.5 .
H4B C4 H4C 109.5 .
C3 C5 H5A 109.5 .
C3 C5 H5B 109.5 .
H5A C5 H5B 109.5 .
C3 C5 H5C 109.5 .
H5A C5 H5C 109.5 .
H5B C5 H5C 109.5 .
C1 N3 C6 121.5(4) .
C1 N3 Ta1 91.4(3) .
C6 N3 Ta1 137.2(3) .
N3 C6 C7 111.0(4) .
N3 C6 C8 110.8(4) .
C7 C6 C8 111.2(5) .
N3 C6 H6 107.9 .
C7 C6 H6 107.9 .
C8 C6 H6 107.9 .
C6 C7 H7A 109.5 .
C6 C7 H7B 109.5 .
H7A C7 H7B 109.5 .
C6 C7 H7C 109.5 .
H7A C7 H7C 109.5 .
H7B C7 H7C 109.5 .
C6 C8 H8A 109.5 .
C6 C8 H8B 109.5 .
H8A C8 H8B 109.5 .
C6 C8 H8C 109.5 .
H8A C8 H8C 109.5 .
H8B C8 H8C 109.5 .
C14 C10 C11 108.0(4) .
C14 C10 C15 128.0(5) .
C11 C10 C15 123.5(5) .
C14 C10 Ta1 71.6(2) .
C11 C10 Ta1 74.2(2) .
C15 C10 Ta1 126.4(4) .
C12 C11 C10 108.1(4) .
C12 C11 C16 126.4(5) .
C10 C11 C16 125.6(5) .
C12 C11 Ta1 72.5(2) .
C10 C11 Ta1 72.4(2) .
C16 C11 Ta1 121.3(3) .
C11 C12 C13 107.6(4) .
C11 C12 C17 126.8(5) .
C13 C12 C17 125.2(5) .
C11 C12 Ta1 74.5(3) .
C13 C12 Ta1 70.5(2) .
C17 C12 Ta1 126.4(3) .
C14 C13 C12 107.7(4) .
C14 C13 C18 126.2(5) .
C12 C13 C18 126.1(5) .
C14 C13 Ta1 73.7(3) .
C12 C13 Ta1 75.3(3) .
C18 C13 Ta1 119.1(3) .
C10 C14 C13 108.6(4) .
C10 C14 C19 127.0(5) .
C13 C14 C19 124.3(5) .
C10 C14 Ta1 75.1(3) .
C13 C14 Ta1 72.3(3) .
C19 C14 Ta1 121.8(3) .
C10 C15 H15A 109.5 .
C10 C15 H15B 109.5 .
H15A C15 H15B 109.5 .
C10 C15 H15C 109.5 .
H15A C15 H15C 109.5 .
H15B C15 H15C 109.5 .
C11 C16 H16A 109.5 .
C11 C16 H16B 109.5 .
H16A C16 H16B 109.5 .
C11 C16 H16C 109.5 .
H16A C16 H16C 109.5 .
H16B C16 H16C 109.5 .
C12 C17 H17A 109.5 .
C12 C17 H17B 109.5 .
H17A C17 H17B 109.5 .
C12 C17 H17C 109.5 .
H17A C17 H17C 109.5 .
H17B C17 H17C 109.5 .
C13 C18 H18A 109.5 .
C13 C18 H18B 109.5 .
H18A C18 H18B 109.5 .
C13 C18 H18C 109.5 .
H18A C18 H18C 109.5 .
H18B C18 H18C 109.5 .
C14 C19 H19A 109.5 .
C14 C19 H19B 109.5 .
H19A C19 H19B 109.5 .
C14 C19 H19C 109.5 .
H19A C19 H19C 109.5 .
H19B C19 H19C 109.5 .

loop_
_geom_bond_atom_site_label_1
_geom_bond_atom_site_label_2
_geom_bond_distance
_geom_bond_site_symmetry_2
Ta1 N1 1.802(3) .
Ta1 N2 2.178(3) .
Ta1 N3 2.239(4) .
Ta1 C13 2.386(4) .
Ta1 C14 2.404(4) .
Ta1 C12 2.448(4) .
Ta1 C10 2.449(4) .
Ta1 C11 2.473(4) .
Ta1 C1 2.623(5) .
Ta1 H1 1.64(4) .
N1 N1 1.307(6) 2
C1 N3 1.313(6) .
C1 N2 1.321(6) .
C1 C2 1.511(7) .
C2 H2A 0.9600 .
C2 H2B 0.9600 .
C2 H2C 0.9600 .
N2 C3 1.462(6) .
C3 C5 1.515(7) .
C3 C4 1.517(7) .
C3 H3 0.9800 .
C4 H4A 0.9600 .
C4 H4B 0.9600 .
C4 H4C 0.9600 .
C5 H5A 0.9600 .
C5 H5B 0.9600 .
C5 H5C 0.9600 .
N3 C6 1.461(6) .
C6 C7 1.506(7) .
C6 C8 1.540(7) .
C6 H6 0.9800 .
C7 H7A 0.9600 .
C7 H7B 0.9600 .
C7 H7C 0.9600 .
C8 H8A 0.9600 .
C8 H8B 0.9600 .
C8 H8C 0.9600 .
C10 C14 1.390(7) .
C10 C11 1.414(7) .
C10 C15 1.507(7) .
C11 C12 1.396(7) .
C11 C16 1.508(7) .
C12 C13 1.422(6) .
C12 C17 1.501(6) .
C13 C14 1.399(7) .
C13 C18 1.494(7) .
C14 C19 1.510(7) .
C15 H15A 0.9600 .
C15 H15B 0.9600 .
C15 H15C 0.9600 .
C16 H16A 0.9600 .
C16 H16B 0.9600 .
C16 H16C 0.9600 .
C17 H17A 0.9600 .
C17 H17B 0.9600 .
C17 H17C 0.9600 .
C18 H18A 0.9600 .
C18 H18B 0.9600 .
C18 H18C 0.9600 .
C19 H19A 0.9600 .
C19 H19B 0.9600 .
C19 H19C 0.9600 .

loop_
_geom_torsion_atom_site_label_1
_geom_torsion_atom_site_label_2
_geom_torsion_atom_site_label_3
_geom_torsion_atom_site_label_4
_geom_torsion
N1 Ta1 C1 N3 -77.1(3)
N2 Ta1 C1 N3 162.5(4)
C13 Ta1 C1 N3 77.8(5)
C14 Ta1 C1 N3 29.5(3)
C12 Ta1 C1 N3 108.3(3)
C10 Ta1 C1 N3 49.7(3)
C11 Ta1 C1 N3 84.3(3)
N1 Ta1 C1 N2 120.3(3)
N3 Ta1 C1 N2 -162.5(4)
C13 Ta1 C1 N2 -84.7(5)
C14 Ta1 C1 N2 -133.0(3)
C12 Ta1 C1 N2 -54.2(3)
C10 Ta1 C1 N2 -112.8(3)
C11 Ta1 C1 N2 -78.2(3)
N1 Ta1 C1 C2 28.7(14)
N2 Ta1 C1 C2 -91.7(14)
N3 Ta1 C1 C2 105.8(14)
C13 Ta1 C1 C2 -176.4(12)
C14 Ta1 C1 C2 135.3(13)
C12 Ta1 C1 C2 -145.9(13)
C10 Ta1 C1 C2 155.5(14)
C11 Ta1 C1 C2 -169.9(14)
N3 C1 N2 C3 -173.4(4)
C2 C1 N2 C3 3.8(7)
Ta1 C1 N2 C3 -157.4(5)
N3 C1 N2 Ta1 -16.1(4)
C2 C1 N2 Ta1 161.1(4)
N1 Ta1 N2 C1 -69.2(3)
N3 Ta1 N2 C1 10.0(3)
C13 Ta1 N2 C1 145.5(3)
C14 Ta1 N2 C1 83.8(4)
C12 Ta1 N2 C1 138.6(3)
C10 Ta1 N2 C1 78.7(3)
C11 Ta1 N2 C1 107.2(3)
N1 Ta1 N2 C3 82.3(5)
N3 Ta1 N2 C3 161.6(5)
C13 Ta1 N2 C3 -62.9(5)
C14 Ta1 N2 C3 -124.7(5)
C12 Ta1 N2 C3 -69.8(5)
C10 Ta1 N2 C3 -129.7(4)
C11 Ta1 N2 C3 -101.2(5)
C1 Ta1 N2 C3 151.6(6)
C1 N2 C3 C5 85.4(6)
Ta1 N2 C3 C5 -60.1(6)
C1 N2 C3 C4 -151.0(5)
Ta1 N2 C3 C4 63.5(6)
N2 C1 N3 C6 166.8(4)
C2 C1 N3 C6 -10.4(7)
Ta1 C1 N3 C6 151.2(4)
N2 C1 N3 Ta1 15.6(4)
C2 C1 N3 Ta1 -161.6(4)
N1 Ta1 N3 C1 107.2(3)
N2 Ta1 N3 C1 -10.1(2)
C13 Ta1 N3 C1 -147.7(3)
C14 Ta1 N3 C1 -158.6(3)
C12 Ta1 N3 C1 -98.5(3)
C10 Ta1 N3 C1 -133.0(3)
C11 Ta1 N3 C1 -102.1(3)
N1 Ta1 N3 C6 -35.7(5)
N2 Ta1 N3 C6 -152.9(5)
C13 Ta1 N3 C6 69.4(5)
C14 Ta1 N3 C6 58.5(5)
C12 Ta1 N3 C6 118.6(4)
C10 Ta1 N3 C6 84.2(5)
C11 Ta1 N3 C6 115.1(5)
C1 Ta1 N3 C6 -142.8(6)
C1 N3 C6 C7 -148.2(4)
Ta1 N3 C6 C7 -13.3(7)
C1 N3 C6 C8 87.7(6)
Ta1 N3 C6 C8 -137.4(4)
N1 Ta1 C10 C14 -38.4(4)
N2 Ta1 C10 C14 175.2(3)
N3 Ta1 C10 C14 -131.3(3)
C13 Ta1 C10 C14 37.5(3)
C12 Ta1 C10 C14 79.2(3)
C11 Ta1 C10 C14 115.6(4)
C1 Ta1 C10 C14 -153.8(3)
N1 Ta1 C10 C11 -154.0(3)
N2 Ta1 C10 C11 59.6(3)
N3 Ta1 C10 C11 113.1(3)
C13 Ta1 C10 C11 -78.1(3)
C14 Ta1 C10 C11 -115.6(4)
C12 Ta1 C10 C11 -36.4(3)
C1 Ta1 C10 C11 90.6(3)
N1 Ta1 C10 C15 85.7(5)
N2 Ta1 C10 C15 -60.7(5)
N3 Ta1 C10 C15 -7.2(5)
C13 Ta1 C10 C15 161.6(6)
C14 Ta1 C10 C15 124.1(6)
C12 Ta1 C10 C15 -156.7(6)
C11 Ta1 C10 C15 -120.3(6)
C1 Ta1 C10 C15 -29.7(5)
C14 C10 C11 C12 0.1(5)
C15 C10 C11 C12 -172.3(4)
Ta1 C10 C11 C12 64.2(3)
C14 C10 C11 C16 179.6(5)
C15 C10 C11 C16 7.3(8)
Ta1 C10 C11 C16 -116.3(5)
C14 C10 C11 Ta1 -64.1(3)
C15 C10 C11 Ta1 123.5(5)
N1 Ta1 C11 C12 -70.8(4)
N2 Ta1 C11 C12 115.2(3)
N3 Ta1 C11 C12 175.2(3)
C13 Ta1 C11 C12 -37.8(3)
C14 Ta1 C11 C12 -79.3(3)
C10 Ta1 C11 C12 -116.2(4)
C1 Ta1 C11 C12 144.9(3)
N1 Ta1 C11 C10 45.4(5)
N2 Ta1 C11 C10 -128.6(3)
N3 Ta1 C11 C10 -68.6(3)
C13 Ta1 C11 C10 78.4(3)
C14 Ta1 C11 C10 36.9(3)
C12 Ta1 C11 C10 116.2(4)
C1 Ta1 C11 C10 -98.9(3)
N1 Ta1 C11 C16 166.8(4)
N2 Ta1 C11 C16 -7.2(5)
N3 Ta1 C11 C16 52.8(5)
C13 Ta1 C11 C16 -160.2(6)
C14 Ta1 C11 C16 158.3(6)
C12 Ta1 C11 C16 -122.4(6)
C10 Ta1 C11 C16 121.4(6)
C1 Ta1 C11 C16 22.5(5)
C10 C11 C12 C13 -0.9(5)
C16 C11 C12 C13 179.6(5)
Ta1 C11 C12 C13 63.2(3)
C10 C11 C12 C17 171.8(4)
C16 C11 C12 C17 -7.8(8)
Ta1 C11 C12 C17 -124.1(5)
C10 C11 C12 Ta1 -64.1(3)
C16 C11 C12 Ta1 116.4(5)
N1 Ta1 C12 C11 140.3(3)
N2 Ta1 C12 C11 -71.9(3)
N3 Ta1 C12 C11 -6.4(4)
C13 Ta1 C12 C11 115.5(4)
C14 Ta1 C12 C11 77.4(3)
C10 Ta1 C12 C11 36.9(3)
C1 Ta1 C12 C11 -46.4(3)
N1 Ta1 C12 C13 24.8(3)
N2 Ta1 C12 C13 172.6(3)
N3 Ta1 C12 C13 -121.9(3)
C14 Ta1 C12 C13 -38.1(3)
C10 Ta1 C12 C13 -78.6(3)
C11 Ta1 C12 C13 -115.5(4)
C1 Ta1 C12 C13 -161.9(3)
N1 Ta1 C12 C17 -95.1(5)
N2 Ta1 C12 C17 52.6(5)
N3 Ta1 C12 C17 118.1(5)
C13 Ta1 C12 C17 -119.9(6)
C14 Ta1 C12 C17 -158.0(6)
C10 Ta1 C12 C17 161.4(6)
C11 Ta1 C12 C17 124.6(6)
C1 Ta1 C12 C17 78.2(5)
C11 C12 C13 C14 1.3(5)
C17 C12 C13 C14 -171.5(4)
Ta1 C12 C13 C14 67.2(3)
C11 C12 C13 C18 178.6(4)
C17 C12 C13 C18 5.9(7)
Ta1 C12 C13 C18 -115.5(5)
C11 C12 C13 Ta1 -65.9(3)
C17 C12 C13 Ta1 121.4(4)
N1 Ta1 C13 C14 85.7(3)
N2 Ta1 C13 C14 -125.5(3)
N3 Ta1 C13 C14 -18.8(4)
C12 Ta1 C13 C14 -113.8(4)
C10 Ta1 C13 C14 -36.7(3)
C11 Ta1 C13 C14 -77.4(3)
C1 Ta1 C13 C14 -69.7(6)
N1 Ta1 C13 C12 -160.5(3)
N2 Ta1 C13 C12 -11.7(4)
N3 Ta1 C13 C12 95.0(3)
C14 Ta1 C13 C12 113.8(4)
C10 Ta1 C13 C12 77.1(3)
C11 Ta1 C13 C12 36.4(3)
C1 Ta1 C13 C12 44.1(6)
N1 Ta1 C13 C18 -37.1(5)
N2 Ta1 C13 C18 111.8(5)
N3 Ta1 C13 C18 -141.6(4)
C14 Ta1 C13 C18 -122.8(6)
C12 Ta1 C13 C18 123.4(6)
C10 Ta1 C13 C18 -159.5(5)
C11 Ta1 C13 C18 159.9(5)
C1 Ta1 C13 C18 167.5(5)
C11 C10 C14 C13 0.7(5)
C15 C10 C14 C13 172.7(5)
Ta1 C10 C14 C13 -65.1(3)
C11 C10 C14 C19 -175.3(5)
C15 C10 C14 C19 -3.4(8)
Ta1 C10 C14 C19 118.8(5)
C11 C10 C14 Ta1 65.9(3)
C15 C10 C14 Ta1 -122.2(5)
C12 C13 C14 C10 -1.3(5)
C18 C13 C14 C10 -178.6(4)
Ta1 C13 C14 C10 66.9(3)
C12 C13 C14 C19 174.9(5)
C18 C13 C14 C19 -2.4(8)
Ta1 C13 C14 C19 -116.8(5)
C12 C13 C14 Ta1 -68.2(3)
C18 C13 C14 Ta1 114.5(5)
N1 Ta1 C14 C10 147.5(3)
N2 Ta1 C14 C10 -8.3(5)
N3 Ta1 C14 C10 52.1(3)
C13 Ta1 C14 C10 -115.6(4)
C12 Ta1 C14 C10 -77.2(3)
C11 Ta1 C14 C10 -37.1(3)
C1 Ta1 C14 C10 37.1(4)
N1 Ta1 C14 C13 -97.0(3)
N2 Ta1 C14 C13 107.3(4)
N3 Ta1 C14 C13 167.6(3)
C12 Ta1 C14 C13 38.3(3)
C10 Ta1 C14 C13 115.6(4)
C11 Ta1 C14 C13 78.5(3)
C1 Ta1 C14 C13 152.6(3)
N1 Ta1 C14 C19 22.9(5)
N2 Ta1 C14 C19 -132.9(5)
N3 Ta1 C14 C19 -72.5(5)
C13 Ta1 C14 C19 119.8(6)
C12 Ta1 C14 C19 158.2(6)
C10 Ta1 C14 C19 -124.6(6)
C11 Ta1 C14 C19 -161.7(6)
C1 Ta1 C14 C19 -87.5(5)
